data_7125108
loop_
_publ_author_name
'M\"adl, Eric'
'Peresypkina, Eugenia'
'Timoshkin, Alexey Y.'
'Scheer, Manfred'

_publ_section_title
;
 Triple-decker sandwich complexes with a bent cyclo-P<sub>5</sub>
 middle-deck.
;
_journal_issue 83
_journal_name_full 'Chemical communications (Cambridge, England)'
_journal_page_first 12298
_journal_page_last 12301
_journal_paper_doi 10.1039/c6cc06883a
_journal_volume 52
_journal_year 2016
_chemical_formula_moiety 'C29 H50 Fe N Ni P5'
_chemical_formula_sum 'C29 H50 Fe N Ni P5'
_chemical_formula_weight 682.11
_space_group_crystal_system monoclinic
_space_group_IT_number 14
_space_group_name_Hall '-P 2yn'
_space_group_name_H-M_alt 'P 1 21/n 1'
_atom_sites_solution_hydrogens geom
_audit_creation_date 2015-02-11
_audit_creation_method
;
Olex2 1.2-beta
(compiled 2015.01.26 svn.r3150 for OlexSys, GUI svn.r4998)
;
_audit_update_record
;
2016-08-12 deposited with the CCDC.
2016-09-15 downloaded from the CCDC.
;
_cell_angle_alpha 90
_cell_angle_beta 107.7100(10)
_cell_angle_gamma 90
_cell_formula_units_Z 4
_cell_length_a 12.74830(10)
_cell_length_b 15.47460(10)
_cell_length_c 17.3699(2)
_cell_measurement_reflns_used 8240
_cell_measurement_temperature 123.1(8)
_cell_measurement_theta_max 66.2719
_cell_measurement_theta_min 3.6364
_cell_volume 3264.25(5)
_computing_cell_refinement
;
CrysAlisPro, Agilent Technologies,
Version 1.171.36.21 (release 14-08-2012 CrysAlis171 .NET)
(compiled Sep 14 2012,17:21:16)
;
_computing_data_collection
;
CrysAlisPro, Agilent Technologies,
Version 1.171.36.21 (release 14-08-2012 CrysAlis171 .NET)
(compiled Sep 14 2012,17:21:16)
;
_computing_data_reduction
;
CrysAlisPro, Agilent Technologies,
Version 1.171.36.21 (release 14-08-2012 CrysAlis171 .NET)
(compiled Sep 14 2012,17:21:16)
;
_computing_molecular_graphics 'Olex2 (Dolomanov et al., 2009)'
_computing_publication_material 'Olex2 (Dolomanov et al., 2009)'
_computing_structure_refinement 'ShelXL (Sheldrick, 2008)'
_diffrn_ambient_temperature 123.1(8)
_diffrn_detector_area_resol_mean 10.5431
_diffrn_measured_fraction_theta_full 0.947
_diffrn_measured_fraction_theta_max 0.973
_diffrn_measurement_details
;
#__ type_ start__ end____ width___ exp.time_
  1 omega   29.00  116.00   0.5000    5.0000
omega____ theta____ kappa____ phi______ frames
    -       41.4431   38.0000  120.0000 174

#__ type_ start__ end____ width___ exp.time_
  2 omega  -33.00   37.00   0.5000    5.0000
omega____ theta____ kappa____ phi______ frames
    -       41.4431  -38.0000  -30.0000 140

#__ type_ start__ end____ width___ exp.time_
  3 omega   20.00   77.00   0.5000   20.0000
omega____ theta____ kappa____ phi______ frames
    -       93.5000  -45.0000  -60.0000 114

#__ type_ start__ end____ width___ exp.time_
  4 omega   35.00   96.00   0.5000   20.0000
omega____ theta____ kappa____ phi______ frames
    -       93.5000 -125.0000   90.0000 122

#__ type_ start__ end____ width___ exp.time_
  5 omega   77.00  164.00   0.5000   20.0000
omega____ theta____ kappa____ phi______ frames
    -       93.5000   45.0000  -90.0000 174

#__ type_ start__ end____ width___ exp.time_
  6 omega   31.00   66.00   0.5000   20.0000
omega____ theta____ kappa____ phi______ frames
    -       93.5000  -30.0000 -120.0000 70

#__ type_ start__ end____ width___ exp.time_
  7 omega   25.00  122.00   0.5000   20.0000
omega____ theta____ kappa____ phi______ frames
    -       93.5000  -61.0000  120.0000 194

#__ type_ start__ end____ width___ exp.time_
  8 omega    8.00  120.00   0.5000    5.0000
omega____ theta____ kappa____ phi______ frames
    -       41.4431   77.0000 -150.0000 224

#__ type_ start__ end____ width___ exp.time_
  9 omega   12.00  115.00   0.5000    5.0000
omega____ theta____ kappa____ phi______ frames
    -       41.4431   57.0000    0.0000 206

#__ type_ start__ end____ width___ exp.time_
 10 omega   63.00  165.00   0.5000   20.0000
omega____ theta____ kappa____ phi______ frames
    -       93.5000   30.0000   60.0000 204
;
_diffrn_measurement_device_type 'Xcalibur, Ruby, Gemini ultra'
_diffrn_measurement_method '\w scans'
_diffrn_orient_matrix_UB_11 0.0600469000
_diffrn_orient_matrix_UB_12 0.0416073000
_diffrn_orient_matrix_UB_13 0.0821242000
_diffrn_orient_matrix_UB_21 0.1083276000
_diffrn_orient_matrix_UB_22 -0.0000487000
_diffrn_orient_matrix_UB_23 -0.0220014000
_diffrn_orient_matrix_UB_31 -0.0274609000
_diffrn_orient_matrix_UB_32 0.0904178000
_diffrn_orient_matrix_UB_33 -0.0378583000
_diffrn_radiation_monochromator mirror
_diffrn_radiation_type CuK\a
_diffrn_radiation_wavelength 1.54178
_diffrn_reflns_av_R_equivalents 0.0272
_diffrn_reflns_av_unetI/netI 0.0341
_diffrn_reflns_Laue_measured_fraction_full 0.947
_diffrn_reflns_Laue_measured_fraction_max 0.973
_diffrn_reflns_limit_h_max 15
_diffrn_reflns_limit_h_min -15
_diffrn_reflns_limit_k_max 17
_diffrn_reflns_limit_k_min -15
_diffrn_reflns_limit_l_max 18
_diffrn_reflns_limit_l_min -20
_diffrn_reflns_number 15331
_diffrn_reflns_point_group_measured_fraction_full 0.947
_diffrn_reflns_point_group_measured_fraction_max 0.973
_diffrn_reflns_theta_full 67.679
_diffrn_reflns_theta_max 66.388
_diffrn_reflns_theta_min 3.804
_diffrn_source 'Enhance Ultra (Cu) X-ray Source'
_exptl_absorpt_coefficient_mu 6.736
_exptl_absorpt_correction_T_max 0.734
_exptl_absorpt_correction_T_min 0.434
_exptl_absorpt_correction_type analytical
_exptl_absorpt_process_details
;
CrysAlisPro, Agilent Technologies,
Version 1.171.36.21 (release 14-08-2012 CrysAlis171 .NET)
(compiled Sep 14 2012,17:21:16)
Analytical numeric absorption correction using a multifaceted crystal
			model based on expressions derived by R.C. Clark & J.S. Reid.
(Clark, R. C. & Reid, J. S. (1995). Acta Cryst. A51, 887-897)
;
_exptl_crystal_colour brown
_exptl_crystal_colour_primary brown
_exptl_crystal_density_diffrn 1.388
_exptl_crystal_description plate
_exptl_crystal_F_000 1440
_exptl_crystal_size_max 0.1888
_exptl_crystal_size_mid 0.1649
_exptl_crystal_size_min 0.0639
_refine_diff_density_max 0.322
_refine_diff_density_min -0.252
_refine_diff_density_rms 0.049
_refine_ls_extinction_method none
_refine_ls_goodness_of_fit_ref 0.910
_refine_ls_hydrogen_treatment constr
_refine_ls_matrix_type full
_refine_ls_number_parameters 350
_refine_ls_number_reflns 5591
_refine_ls_number_restraints 0
_refine_ls_restrained_S_all 0.910
_refine_ls_R_factor_all 0.0304
_refine_ls_R_factor_gt 0.0239
_refine_ls_shift/su_max 0.001
_refine_ls_shift/su_mean 0.000
_refine_ls_structure_factor_coef Fsqd
_refine_ls_weighting_details 'w=1/[\s^2^(Fo^2^)+(0.0314P)^2^] where P=(Fo^2^+2Fc^2^)/3'
_refine_ls_weighting_scheme calc
_refine_ls_wR_factor_gt 0.0552
_refine_ls_wR_factor_ref 0.0564
_reflns_Friedel_coverage 0.000
_reflns_number_gt 4600
_reflns_number_total 5591
_reflns_threshold_expression 'I > 2\s(I)'
_cod_data_source_file c6cc06883a2.cif
_cod_data_source_block 1
_cod_database_code 7125108
_shelxl_version_number 2014/6
_chemical_oxdiff_formula C29H50FeNiP5N
_shelx_space_group_comment
;
The symmetry employed for this shelxl refinement is uniquely defined
by the following loop, which should always be used as a source of
symmetry information in preference to the above space-group names.
They are only intended as comments.
;
_reflns_odcompleteness_completeness 99.43
_reflns_odcompleteness_iscentric 1
_reflns_odcompleteness_theta 62.30
_olex2_refinement_description
;
1. Fixed Uiso
 At 1.2 times of:
  All C(H) groups
 At 1.5 times of:
  All C(H,H,H) groups
2.a Aromatic/amide H refined with riding coordinates:
 C2(H2), C5(H5)
2.b Idealised Me refined as rotating group:
 C7(H7A,H7B,H7C), C8(H8A,H8B,H8C), C9(H9A,H9B,H9C), C11(H11A,H11B,H11C),
 C12(H12A,H12B,H12C), C13(H13A,H13B,H13C), C15(H15A,H15B,H15C), C16(H16A,H16B,
 H16C), C17(H17A,H17B,H17C), C23(H23A,H23B,H23C), C24(H24A,H24B,H24C), C25(H25A,
 H25B,H25C), C26(H26A,H26B,H26C), C27(H27A,H27B,H27C), C28(H28A,H28B,H28C),
 C29(H29A,H29B,H29C)
;
_olex2_submission_special_instructions 'No special instructions were received'

loop_
_space_group_symop_operation_xyz
'x, y, z'
'-x+1/2, y+1/2, -z+1/2'
'-x, -y, -z'
'x-1/2, -y-1/2, z-1/2'

loop_
_atom_site_label
_atom_site_type_symbol
_atom_site_fract_x
_atom_site_fract_y
_atom_site_fract_z
_atom_site_U_iso_or_equiv
_atom_site_adp_type
_atom_site_occupancy
_atom_site_site_symmetry_order
_atom_site_calc_flag
_atom_site_refinement_flags_posn
C1 C 0.50579(15) 0.13685(12) 0.20402(11) 0.0198(4) Uani 1 1 d .
C2 C 0.59354(15) 0.11415(12) 0.27314(11) 0.0195(4) Uani 1 1 d .
H2 H 0.6005 0.0607 0.2988 0.023 Uiso 1 1 calc R
C3 C 0.67014(14) 0.18363(12) 0.29865(11) 0.0184(4) Uani 1 1 d .
C4 C 0.62705(15) 0.25465(12) 0.24434(11) 0.0193(4) Uani 1 1 d .
C5 C 0.52528(15) 0.22350(12) 0.18780(11) 0.0195(4) Uani 1 1 d .
H5 H 0.4791 0.2564 0.1464 0.023 Uiso 1 1 calc R
C6 C 0.41585(16) 0.07830(12) 0.15215(11) 0.0230(4) Uani 1 1 d .
C7 C 0.30440(16) 0.12446(14) 0.12458(13) 0.0301(5) Uani 1 1 d .
H7A H 0.2831 0.1409 0.1710 0.045 Uiso 1 1 calc GR
H7B H 0.2500 0.0863 0.0912 0.045 Uiso 1 1 calc GR
H7C H 0.3102 0.1751 0.0943 0.045 Uiso 1 1 calc GR
C8 C 0.40474(17) -0.00440(13) 0.19751(12) 0.0274(5) Uani 1 1 d .
H8A H 0.4729 -0.0358 0.2113 0.041 Uiso 1 1 calc GR
H8B H 0.3469 -0.0396 0.1637 0.041 Uiso 1 1 calc GR
H8C H 0.3875 0.0104 0.2460 0.041 Uiso 1 1 calc GR
C9 C 0.44957(18) 0.05358(15) 0.07690(12) 0.0329(5) Uani 1 1 d .
H9A H 0.4537 0.1048 0.0468 0.049 Uiso 1 1 calc GR
H9B H 0.3958 0.0149 0.0436 0.049 Uiso 1 1 calc GR
H9C H 0.5202 0.0257 0.0936 0.049 Uiso 1 1 calc GR
C10 C 0.77875(15) 0.16925(12) 0.36630(12) 0.0222(4) Uani 1 1 d .
C11 C 0.76483(16) 0.09596(13) 0.42266(12) 0.0268(4) Uani 1 1 d .
H11A H 0.8318 0.0894 0.4664 0.040 Uiso 1 1 calc GR
H11B H 0.7483 0.0429 0.3927 0.040 Uiso 1 1 calc GR
H11C H 0.7057 0.1100 0.4440 0.040 Uiso 1 1 calc GR
C12 C 0.86659(16) 0.13896(14) 0.32753(13) 0.0284(5) Uani 1 1 d .
H12A H 0.8817 0.1847 0.2951 0.043 Uiso 1 1 calc GR
H12B H 0.8397 0.0894 0.2941 0.043 Uiso 1 1 calc GR
H12C H 0.9329 0.1239 0.3693 0.043 Uiso 1 1 calc GR
C13 C 0.82243(16) 0.24701(13) 0.42125(12) 0.0260(4) Uani 1 1 d .
H13A H 0.7658 0.2684 0.4421 0.039 Uiso 1 1 calc GR
H13B H 0.8440 0.2917 0.3908 0.039 Uiso 1 1 calc GR
H13C H 0.8849 0.2297 0.4653 0.039 Uiso 1 1 calc GR
C14 C 0.67271(16) 0.34437(12) 0.23400(12) 0.0230(4) Uani 1 1 d .
C15 C 0.78882(17) 0.33722(14) 0.22503(13) 0.0308(5) Uani 1 1 d .
H15A H 0.8397 0.3188 0.2754 0.046 Uiso 1 1 calc GR
H15B H 0.8111 0.3925 0.2104 0.046 Uiso 1 1 calc GR
H15C H 0.7881 0.2958 0.1837 0.046 Uiso 1 1 calc GR
C16 C 0.67424(17) 0.40725(12) 0.30290(12) 0.0260(4) Uani 1 1 d .
H16A H 0.6001 0.4195 0.3020 0.039 Uiso 1 1 calc GR
H16B H 0.7100 0.4600 0.2959 0.039 Uiso 1 1 calc GR
H16C H 0.7137 0.3815 0.3538 0.039 Uiso 1 1 calc GR
C17 C 0.59995(18) 0.38613(13) 0.15558(12) 0.0306(5) Uani 1 1 d .
H17A H 0.5975 0.3493 0.1106 0.046 Uiso 1 1 calc GR
H17B H 0.6301 0.4412 0.1482 0.046 Uiso 1 1 calc GR
H17C H 0.5268 0.3939 0.1590 0.046 Uiso 1 1 calc GR
C18 C 0.41645(15) 0.25191(13) 0.58210(11) 0.0216(4) Uani 1 1 d .
C19 C 0.32525(15) 0.30908(13) 0.55318(11) 0.0207(4) Uani 1 1 d .
C20 C 0.23454(15) 0.26081(12) 0.50435(11) 0.0195(4) Uani 1 1 d .
C21 C 0.26903(15) 0.17298(12) 0.50313(11) 0.0191(4) Uani 1 1 d .
C22 C 0.38241(15) 0.16774(13) 0.55102(11) 0.0202(4) Uani 1 1 d .
C23 C 0.52653(16) 0.27603(16) 0.63955(12) 0.0333(5) Uani 1 1 d .
H23A H 0.5497 0.3304 0.6235 0.050 Uiso 1 1 calc GR
H23B H 0.5795 0.2322 0.6386 0.050 Uiso 1 1 calc GR
H23C H 0.5208 0.2809 0.6932 0.050 Uiso 1 1 calc GR
C24 C 0.32264(18) 0.40263(13) 0.57595(13) 0.0310(5) Uani 1 1 d .
H24A H 0.2961 0.4073 0.6219 0.047 Uiso 1 1 calc GR
H24B H 0.2746 0.4339 0.5313 0.047 Uiso 1 1 calc GR
H24C H 0.3956 0.4263 0.5892 0.047 Uiso 1 1 calc GR
C25 C 0.12007(15) 0.29381(13) 0.46736(12) 0.0259(4) Uani 1 1 d .
H25A H 0.0803 0.2902 0.5061 0.039 Uiso 1 1 calc GR
H25B H 0.0836 0.2595 0.4209 0.039 Uiso 1 1 calc GR
H25C H 0.1228 0.3529 0.4513 0.039 Uiso 1 1 calc GR
C26 C 0.19742(16) 0.10048(13) 0.46017(12) 0.0251(4) Uani 1 1 d .
H26A H 0.2427 0.0528 0.4544 0.038 Uiso 1 1 calc GR
H26B H 0.1536 0.1196 0.4077 0.038 Uiso 1 1 calc GR
H26C H 0.1500 0.0824 0.4908 0.038 Uiso 1 1 calc GR
C27 C 0.45134(17) 0.08714(14) 0.57009(13) 0.0302(5) Uani 1 1 d .
H27A H 0.4524 0.0658 0.6222 0.045 Uiso 1 1 calc GR
H27B H 0.5251 0.1001 0.5704 0.045 Uiso 1 1 calc GR
H27C H 0.4205 0.0440 0.5298 0.045 Uiso 1 1 calc GR
C28 C 0.29042(18) 0.38679(15) 0.15493(13) 0.0346(5) Uani 1 1 d .
H28A H 0.2232 0.4194 0.1415 0.052 Uiso 1 1 calc GR
H28B H 0.2737 0.3262 0.1509 0.052 Uiso 1 1 calc GR
H28C H 0.3307 0.4014 0.1181 0.052 Uiso 1 1 calc GR
C29 C 0.38386(18) 0.49775(13) 0.25358(13) 0.0317(5) Uani 1 1 d .
H29A H 0.4303 0.5166 0.2225 0.047 Uiso 1 1 calc GR
H29B H 0.4218 0.5052 0.3101 0.047 Uiso 1 1 calc GR
H29C H 0.3174 0.5314 0.2391 0.047 Uiso 1 1 calc GR
N1 N 0.35669(14) 0.40719(11) 0.23707(10) 0.0277(4) Uani 1 1 d .
P2 P 0.25793(4) 0.25250(3) 0.32395(3) 0.02141(11) Uani 1 1 d .
P3 P 0.38632(4) 0.15508(3) 0.36102(3) 0.01966(11) Uani 1 1 d .
P4 P 0.53954(4) 0.24755(3) 0.44021(3) 0.01966(11) Uani 1 1 d .
P5 P 0.45727(4) 0.37212(3) 0.42952(3) 0.02248(11) Uani 1 1 d .
P1 P 0.39249(4) 0.32840(3) 0.30586(3) 0.01937(11) Uani 1 1 d .
Fe1 Fe 0.36713(2) 0.25146(2) 0.45597(2) 0.01589(7) Uani 1 1 d .
Ni1 Ni 0.50542(2) 0.22129(2) 0.30463(2) 0.01785(8) Uani 1 1 d .

loop_
_atom_site_aniso_label
_atom_site_aniso_U_11
_atom_site_aniso_U_22
_atom_site_aniso_U_33
_atom_site_aniso_U_23
_atom_site_aniso_U_13
_atom_site_aniso_U_12
C1 0.0254(10) 0.0217(10) 0.0161(10) -0.0035(8) 0.0121(8) -0.0018(8)
C2 0.0259(10) 0.0159(10) 0.0202(10) -0.0011(8) 0.0123(8) 0.0012(8)
C3 0.0221(9) 0.0194(10) 0.0172(10) -0.0039(8) 0.0113(8) -0.0008(8)
C4 0.0247(9) 0.0195(10) 0.0184(10) -0.0025(8) 0.0135(8) -0.0015(8)
C5 0.0283(10) 0.0197(10) 0.0140(9) 0.0000(8) 0.0115(8) -0.0013(8)
C6 0.0303(10) 0.0210(10) 0.0197(10) -0.0036(8) 0.0105(8) -0.0066(8)
C7 0.0317(11) 0.0287(12) 0.0264(12) -0.0019(9) 0.0035(9) -0.0055(9)
C8 0.0342(11) 0.0234(11) 0.0258(11) -0.0032(9) 0.0108(9) -0.0083(9)
C9 0.0452(13) 0.0328(12) 0.0251(12) -0.0104(9) 0.0173(10) -0.0147(10)
C10 0.0216(9) 0.0223(11) 0.0235(11) -0.0019(8) 0.0083(8) -0.0001(8)
C11 0.0267(10) 0.0281(11) 0.0246(11) 0.0015(9) 0.0065(9) 0.0018(9)
C12 0.0273(10) 0.0273(12) 0.0337(12) -0.0033(9) 0.0139(9) 0.0014(9)
C13 0.0239(10) 0.0284(11) 0.0260(11) -0.0039(9) 0.0081(8) -0.0033(8)
C14 0.0300(10) 0.0199(10) 0.0236(11) -0.0025(8) 0.0149(9) -0.0060(8)
C15 0.0399(12) 0.0248(12) 0.0360(13) -0.0034(9) 0.0239(10) -0.0098(9)
C16 0.0348(11) 0.0174(10) 0.0295(11) -0.0022(9) 0.0154(9) -0.0040(9)
C17 0.0448(12) 0.0206(11) 0.0287(12) 0.0005(9) 0.0148(10) -0.0080(9)
C18 0.0228(9) 0.0331(11) 0.0099(9) 0.0003(8) 0.0067(7) 0.0003(8)
C19 0.0258(10) 0.0256(11) 0.0136(10) -0.0024(8) 0.0106(8) -0.0012(8)
C20 0.0219(9) 0.0234(11) 0.0165(9) -0.0006(8) 0.0109(8) 0.0012(8)
C21 0.0243(9) 0.0201(10) 0.0165(10) 0.0026(8) 0.0114(8) -0.0003(8)
C22 0.0237(9) 0.0268(11) 0.0130(9) 0.0046(8) 0.0096(8) 0.0045(8)
C23 0.0270(10) 0.0493(14) 0.0210(11) -0.0065(10) 0.0035(9) -0.0014(10)
C24 0.0387(12) 0.0281(12) 0.0297(12) -0.0113(9) 0.0154(10) -0.0024(9)
C25 0.0219(9) 0.0275(11) 0.0302(11) -0.0001(9) 0.0109(9) 0.0038(8)
C26 0.0279(10) 0.0243(11) 0.0271(11) -0.0006(9) 0.0143(9) -0.0039(8)
C27 0.0336(11) 0.0321(12) 0.0270(12) 0.0107(9) 0.0122(9) 0.0104(9)
C28 0.0378(12) 0.0348(13) 0.0276(12) 0.0094(10) 0.0045(10) 0.0007(10)
C29 0.0379(12) 0.0221(11) 0.0365(13) 0.0077(9) 0.0136(10) 0.0045(9)
N1 0.0368(9) 0.0231(9) 0.0222(9) 0.0066(7) 0.0074(8) 0.0024(8)
P2 0.0194(2) 0.0286(3) 0.0157(2) 0.0017(2) 0.00464(19) -0.0017(2)
P3 0.0254(2) 0.0186(3) 0.0179(3) -0.00200(19) 0.0111(2) -0.00370(19)
P4 0.0181(2) 0.0260(3) 0.0158(2) -0.0014(2) 0.00656(18) -0.00017(19)
P5 0.0288(3) 0.0198(3) 0.0210(3) -0.0031(2) 0.0108(2) -0.0033(2)
P1 0.0232(2) 0.0188(3) 0.0174(2) 0.00174(19) 0.0081(2) 0.00061(19)
Fe1 0.01723(14) 0.01842(16) 0.01290(15) -0.00049(12) 0.00588(11) 0.00013(12)
Ni1 0.02185(16) 0.01781(17) 0.01604(17) -0.00044(13) 0.00896(13) -0.00100(13)

loop_
_atom_type_symbol
_atom_type_description
_atom_type_scat_dispersion_real
_atom_type_scat_dispersion_imag
_atom_type_scat_source
C C 0.0181 0.0091 'International Tables Vol C Tables 4.2.6.8 and 6.1.1.4'
H H 0.0000 0.0000 'International Tables Vol C Tables 4.2.6.8 and 6.1.1.4'
N N 0.0311 0.0180 'International Tables Vol C Tables 4.2.6.8 and 6.1.1.4'
P P 0.2955 0.4335 'International Tables Vol C Tables 4.2.6.8 and 6.1.1.4'
Fe Fe -1.1336 3.1974 'International Tables Vol C Tables 4.2.6.8 and 6.1.1.4'
Ni Ni -3.0029 0.5091 'International Tables Vol C Tables 4.2.6.8 and 6.1.1.4'

loop_
_exptl_crystal_face_index_h
_exptl_crystal_face_index_k
_exptl_crystal_face_index_l
_exptl_crystal_face_perp_dist
_exptl_oxdiff_crystal_face_indexfrac_h
_exptl_oxdiff_crystal_face_indexfrac_k
_exptl_oxdiff_crystal_face_indexfrac_l
_exptl_oxdiff_crystal_face_x
_exptl_oxdiff_crystal_face_y
_exptl_oxdiff_crystal_face_z
-1 5 -9 0.0610 -0.5889 5.3944 -8.7858 -0.5324 0.1292 0.8365
-1 10 1 0.0638 -0.7765 9.9951 0.7698 0.4325 -0.1015 0.8959
1 -4 9 0.0302 0.5179 -4.3416 9.4497 0.6265 -0.1516 -0.7645
1 -10 2 0.0383 0.8090 -9.7136 2.1998 -0.1749 0.0397 -0.9838
0 -5 -9 0.0867 0.2642 -5.4678 -9.1206 -0.9607 0.2296 -0.1564
6 -6 1 0.0209 6.3070 -5.5292 1.0579 0.2355 0.6602 -0.7132
-6 6 -1 0.0556 -6.3070 5.5292 -1.0579 -0.2355 -0.6602 0.7132
6 -5 2 0.0197 6.4929 -4.7844 1.5807 0.3206 0.6688 -0.6707
-6 5 -2 0.0498 -6.0794 5.4205 -1.9067 -0.2961 -0.6169 0.7292
7 6 -3 0.0648 6.5936 6.0365 -3.3079 0.3754 0.7868 0.4900
-5 6 -2 0.0387 -5.4718 6.2253 -2.2826 -0.2570 -0.5428 0.7996
-1 -9 4 0.0448 -0.7794 -9.3060 4.2362 -0.0861 -0.1772 -0.9804
6 -6 2 0.0221 6.0240 -5.5202 1.9163 0.2894 0.6107 -0.7371

loop_
_geom_angle_atom_site_label_1
_geom_angle_atom_site_label_2
_geom_angle_atom_site_label_3
_geom_angle
C2 C1 C6 127.83(17)
C2 C1 Ni1 70.30(10)
C5 C1 C2 105.33(16)
C5 C1 C6 126.53(17)
C5 C1 Ni1 68.51(10)
C6 C1 Ni1 130.18(12)
C1 C2 C3 111.45(17)
C1 C2 Ni1 71.75(10)
C3 C2 Ni1 72.76(10)
C2 C3 C4 106.37(16)
C2 C3 C10 120.01(16)
C2 C3 Ni1 69.14(10)
C4 C3 C10 133.30(16)
C4 C3 Ni1 69.64(10)
C10 C3 Ni1 130.55(12)
C3 C4 C5 105.88(16)
C3 C4 C14 132.97(17)
C3 C4 Ni1 71.99(10)
C5 C4 C14 120.90(17)
C5 C4 Ni1 68.06(10)
C14 C4 Ni1 128.31(12)
C1 C5 C4 110.91(17)
C1 C5 Ni1 73.34(10)
C4 C5 Ni1 72.54(10)
C1 C6 C7 111.56(16)
C1 C6 C8 111.31(16)
C1 C6 C9 107.16(15)
C7 C6 C8 109.18(16)
C7 C6 C9 108.77(17)
C8 C6 C9 108.77(16)
C3 C10 C11 109.95(15)
C3 C10 C12 108.35(16)
C11 C10 C12 106.99(16)
C13 C10 C3 115.80(16)
C13 C10 C11 105.80(16)
C13 C10 C12 109.61(16)
C4 C14 C15 110.92(16)
C4 C14 C16 113.34(15)
C4 C14 C17 109.59(16)
C16 C14 C15 109.84(16)
C17 C14 C15 106.27(16)
C17 C14 C16 106.55(16)
C19 C18 C22 108.17(16)
C19 C18 C23 125.28(18)
C19 C18 Fe1 71.29(10)
C22 C18 C23 126.45(18)
C22 C18 Fe1 68.89(10)
C23 C18 Fe1 128.38(14)
C18 C19 C24 125.86(18)
C18 C19 Fe1 69.08(10)
C20 C19 C18 108.22(16)
C20 C19 C24 125.74(17)
C20 C19 Fe1 70.08(10)
C24 C19 Fe1 130.28(14)
C19 C20 C21 108.08(16)
C19 C20 C25 126.03(17)
C19 C20 Fe1 70.63(10)
C21 C20 C25 125.64(17)
C21 C20 Fe1 69.00(10)
C25 C20 Fe1 130.42(13)
C20 C21 C22 107.77(16)
C20 C21 C26 125.22(17)
C20 C21 Fe1 71.08(10)
C22 C21 C26 127.00(18)
C22 C21 Fe1 68.97(10)
C26 C21 Fe1 126.17(13)
C18 C22 C21 107.75(16)
C18 C22 C27 125.74(17)
C18 C22 Fe1 70.90(10)
C21 C22 C27 126.38(18)
C21 C22 Fe1 70.53(10)
C27 C22 Fe1 127.19(13)
C28 N1 P1 119.60(14)
C29 N1 C28 115.85(16)
C29 N1 P1 124.51(14)
P3 P2 P1 82.05(2)
P3 P2 Fe1 61.664(19)
P1 P2 Fe1 83.27(2)
P2 P3 P4 99.18(2)
P2 P3 Fe1 61.715(19)
P2 P3 Ni1 95.78(2)
Fe1 P3 P4 57.478(17)
Ni1 P3 P4 57.567(17)
Ni1 P3 Fe1 104.30(2)
P5 P4 P3 100.75(2)
P5 P4 Fe1 62.149(19)
P5 P4 Ni1 97.66(2)
Fe1 P4 P3 57.262(17)
Fe1 P4 Ni1 103.72(2)
Ni1 P4 P3 57.076(17)
P4 P5 Fe1 61.506(19)
P1 P5 P4 80.56(2)
P1 P5 Fe1 83.22(2)
N1 P1 P2 116.15(6)
N1 P1 P5 114.89(7)
N1 P1 Ni1 125.46(7)
P2 P1 Ni1 98.13(2)
P5 P1 P2 96.03(3)
P5 P1 Ni1 101.07(2)
C18 Fe1 C19 39.63(7)
C18 Fe1 C20 66.65(7)
C18 Fe1 P2 161.32(5)
C18 Fe1 P3 133.92(6)
C18 Fe1 P4 97.56(5)
C18 Fe1 P5 101.35(6)
C19 Fe1 P2 124.84(5)
C19 Fe1 P3 163.04(6)
C19 Fe1 P4 126.09(5)
C19 Fe1 P5 94.57(5)
C20 Fe1 C19 39.28(7)
C20 Fe1 P2 94.68(5)
C20 Fe1 P3 127.26(5)
C20 Fe1 P4 163.99(5)
C20 Fe1 P5 122.08(5)
C21 Fe1 C18 67.30(7)
C21 Fe1 C19 66.69(7)
C21 Fe1 C20 39.92(7)
C21 Fe1 P2 98.22(5)
C21 Fe1 P3 96.43(5)
C21 Fe1 P4 137.97(5)
C21 Fe1 P5 160.79(5)
C22 Fe1 C18 40.21(8)
C22 Fe1 C19 67.10(7)
C22 Fe1 C20 67.40(7)
C22 Fe1 C21 40.50(7)
C22 Fe1 P2 133.35(6)
C22 Fe1 P3 99.36(6)
C22 Fe1 P4 102.61(5)
C22 Fe1 P5 137.38(6)
P2 Fe1 P4 101.124(19)
P2 Fe1 P5 89.02(2)
P3 Fe1 P2 56.621(19)
P3 Fe1 P4 65.259(18)
P3 Fe1 P5 102.38(2)
P4 Fe1 P5 56.345(19)
C1 Ni1 C3 64.63(7)
C1 Ni1 P3 103.79(5)
C1 Ni1 P4 151.72(5)
C1 Ni1 P1 128.28(5)
C2 Ni1 C1 37.95(7)
C2 Ni1 C3 38.11(7)
C2 Ni1 C4 63.92(7)
C2 Ni1 P3 103.21(5)
C2 Ni1 P4 116.34(5)
C2 Ni1 P1 166.23(5)
C3 Ni1 P3 131.78(5)
C3 Ni1 P4 102.03(5)
C4 Ni1 C1 65.31(7)
C4 Ni1 C3 38.36(7)
C4 Ni1 P3 167.02(5)
C4 Ni1 P4 120.65(5)
C4 Ni1 P1 112.91(5)
C5 Ni1 C1 38.15(7)
C5 Ni1 C2 63.14(7)
C5 Ni1 C3 64.39(7)
C5 Ni1 C4 39.40(7)
C5 Ni1 P3 134.91(5)
C5 Ni1 P4 159.68(5)
C5 Ni1 P1 105.44(5)
P3 Ni1 P4 65.358(18)
P1 Ni1 C3 146.35(5)
P1 Ni1 P3 79.13(2)
P1 Ni1 P4 77.12(2)

loop_
_geom_bond_atom_site_label_1
_geom_bond_atom_site_label_2
_geom_bond_distance
C1 C2 1.414(3)
C1 C5 1.408(3)
C1 C6 1.523(3)
C1 Ni1 2.1832(18)
C2 C3 1.429(3)
C2 Ni1 2.1643(18)
C3 C4 1.444(3)
C3 C10 1.535(3)
C3 Ni1 2.2120(17)
C4 C5 1.451(3)
C4 C14 1.537(3)
C4 Ni1 2.1806(18)
C5 Ni1 2.1204(18)
C6 C7 1.531(3)
C6 C8 1.532(3)
C6 C9 1.543(3)
C10 C11 1.543(3)
C10 C12 1.545(3)
C10 C13 1.532(3)
C14 C15 1.539(3)
C14 C16 1.538(3)
C14 C17 1.538(3)
C18 C19 1.425(3)
C18 C22 1.426(3)
C18 C23 1.501(3)
C18 Fe1 2.0874(18)
C19 C20 1.421(3)
C19 C24 1.504(3)
C19 Fe1 2.1166(18)
C20 C21 1.431(3)
C20 C25 1.494(3)
C20 Fe1 2.1093(18)
C21 C22 1.434(3)
C21 C26 1.495(3)
C21 Fe1 2.0816(18)
C22 C27 1.504(3)
C22 Fe1 2.0609(18)
C28 N1 1.455(3)
C29 N1 1.451(3)
N1 P1 1.6706(17)
P2 P3 2.1738(7)
P2 P1 2.1791(7)
P2 Fe1 2.2923(5)
P3 P4 2.4739(7)
P3 Fe1 2.2912(5)
P3 Ni1 2.2846(5)
P4 P5 2.1753(7)
P4 Fe1 2.2968(5)
P4 Ni1 2.2972(5)
P5 P1 2.1620(7)
P5 Fe1 2.3106(6)
P1 Ni1 2.1998(6)
